data_7126737
loop_
_publ_author_name
'Hatzis, Gregory P.'
'Thomas, Christine M.'

_publ_section_title
;
 Metal-ligand cooperativity across two sites of a square planar iron(ii)
 complex ligated by a tetradentate PNNP ligand.
;
_journal_issue 61
_journal_name_full 'Chemical communications (Cambridge, England)'
_journal_page_first 8611
_journal_page_last 8614
_journal_paper_doi 10.1039/d0cc02152k
_journal_volume 56
_journal_year 2020
_chemical_formula_moiety 'C50 H58 B2 Fe N2 O4 P2'
_chemical_formula_sum 'C50 H58 B2 Fe N2 O4 P2'
_chemical_formula_weight 890.39
_chemical_properties_physical Air-sensitive,Oxygen-sensitive
_space_group_crystal_system triclinic
_space_group_IT_number 2
_space_group_name_Hall '-P 1'
_space_group_name_H-M_alt 'P -1'
_atom_sites_solution_hydrogens mixed
_atom_sites_solution_primary dual
_audit_creation_date 2020-02-06
_audit_creation_method
;
Olex2 1.2
(compiled 2018.05.29 svn.r3508 for OlexSys, GUI svn.r5506)
;
_audit_update_record
;
2020-03-18 deposited with the CCDC.	2020-06-17 downloaded from the CCDC.
;
_cell_angle_alpha 83.392(2)
_cell_angle_beta 73.967(2)
_cell_angle_gamma 72.760(2)
_cell_formula_units_Z 2
_cell_length_a 11.7019(8)
_cell_length_b 14.3131(10)
_cell_length_c 19.1169(14)
_cell_measurement_reflns_used 9681
_cell_measurement_temperature 200
_cell_measurement_theta_max 24.085
_cell_measurement_theta_min 2.219
_cell_volume 2937.2(4)
_computing_cell_refinement 'SAINT V8.38A (?, 2016)'
_computing_data_collection 'APEX3 v2017.3-0 (Bruker, 2017)'
_computing_data_reduction 'SAINT V8.38A (?, 2016)'
_computing_molecular_graphics 'Olex2 (Dolomanov et al., 2009)'
_computing_publication_material 'Olex2 (Dolomanov et al., 2009)'
_computing_structure_refinement 'ShelXL (Sheldrick, 2015)'
_computing_structure_solution 'ShelXT (Sheldrick, 2015)'
_diffrn_ambient_temperature 200
_diffrn_detector 'Bruker APEX-II CCD'
_diffrn_detector_area_resol_mean 7.9
_diffrn_detector_type 'CCD Area Detector'
_diffrn_measured_fraction_theta_full 0.999
_diffrn_measured_fraction_theta_max 0.995
_diffrn_measurement_device 'Kappa Four-Circle Diffractometer'
_diffrn_measurement_device_type 'Nonius Kappa APEX II Mo'
_diffrn_measurement_method '\w and \f scans'
_diffrn_radiation_monochromator graphite
_diffrn_radiation_probe x-ray
_diffrn_radiation_type MoK\a
_diffrn_radiation_wavelength 0.71073
_diffrn_reflns_av_R_equivalents 0.0544
_diffrn_reflns_av_unetI/netI 0.0435
_diffrn_reflns_Laue_measured_fraction_full 0.999
_diffrn_reflns_Laue_measured_fraction_max 0.995
_diffrn_reflns_limit_h_max 14
_diffrn_reflns_limit_h_min -14
_diffrn_reflns_limit_k_max 17
_diffrn_reflns_limit_k_min -17
_diffrn_reflns_limit_l_max 23
_diffrn_reflns_limit_l_min -23
_diffrn_reflns_number 82284
_diffrn_reflns_point_group_measured_fraction_full 0.999
_diffrn_reflns_point_group_measured_fraction_max 0.995
_diffrn_reflns_theta_full 25.242
_diffrn_reflns_theta_max 26.470
_diffrn_reflns_theta_min 1.109
_diffrn_source 'sealed tube'
_diffrn_source_type fine-focus
_exptl_absorpt_coefficient_mu 0.348
_exptl_absorpt_correction_T_max 0.7454
_exptl_absorpt_correction_T_min 0.6826
_exptl_absorpt_correction_type multi-scan
_exptl_absorpt_process_details
'SADABS-2016/2 (Bruker,2016/2) was used for absorption correction. wR2(int) was 0.0632 before and 0.0583 after correction. The Ratio of minimum to maximum transmission is 0.9157. The \l/2 correction factor is Not present.'
_exptl_crystal_colour orange
_exptl_crystal_colour_primary orange
_exptl_crystal_density_diffrn 1.007
_exptl_crystal_description block
_exptl_crystal_F_000 940
_exptl_crystal_recrystallization_method 'Re-crystallisation from solvent: pentane, tetrahydrofuran'
_exptl_crystal_size_max 0.419
_exptl_crystal_size_mid 0.269
_exptl_crystal_size_min 0.215
_refine_diff_density_max 1.363
_refine_diff_density_min -0.377
_refine_diff_density_rms 0.076
_refine_ls_extinction_method none
_refine_ls_goodness_of_fit_ref 1.042
_refine_ls_hydrogen_treatment mixed
_refine_ls_matrix_type full
_refine_ls_number_parameters 566
_refine_ls_number_reflns 12080
_refine_ls_number_restraints 0
_refine_ls_restrained_S_all 1.042
_refine_ls_R_factor_all 0.0781
_refine_ls_R_factor_gt 0.0589
_refine_ls_shift/su_max 0.003
_refine_ls_shift/su_mean 0.000
_refine_ls_structure_factor_coef Fsqd
_refine_ls_weighting_details 'w=1/[\s^2^(Fo^2^)+(0.1036P)^2^+2.3883P] where P=(Fo^2^+2Fc^2^)/3'
_refine_ls_weighting_scheme calc
_refine_ls_wR_factor_gt 0.1716
_refine_ls_wR_factor_ref 0.1836
_reflns_Friedel_coverage 0.000
_reflns_number_gt 8936
_reflns_number_total 12080
_reflns_threshold_expression 'I > 2\s(I)'
_cod_data_source_file d0cc02152k2.cif
_cod_data_source_block 4
_cod_depositor_comments
;
The following automatic conversions were performed:

data item '_diffrn_radiation_probe' value 'X-ray' was changed to
'x-ray' in accordance with the
/home/data/users/saulius/crontab/automatic-downloads/rss-feeds/RSC/lib/dictionaries/cif_core.dic
dictionary named 'cif_core.dic' version 2.4.2 last updated on
2011-04-26.

Automatic conversion script
Id: cif_fix_values 7556 2019-12-06 15:28:31Z antanas 

 Adding full bibliography for 7126735--7126738.cif.
;
_cod_database_code 7126737
_shelx_shelxl_version_number 2018/1
_shelx_space_group_comment
;
The symmetry employed for this shelxl refinement is uniquely defined
by the following loop, which should always be used as a source of
symmetry information in preference to the above space-group names.
They are only intended as comments.
;
_shelx_estimated_absorpt_t_max 0.929
_shelx_estimated_absorpt_t_min 0.868
_olex2_refinement_description
;
1. Fixed Uiso
 At 1.2 times of:
  All C(H) groups, All C(H,H) groups
 At 1.5 times of:
  All C(H,H,H) groups
2.a Secondary CH2 refined with riding coordinates:
 C1(H1A,H1B), C2(H2A,H2B)
2.b Aromatic/amide H refined with riding coordinates:
 C4(H4), C5(H5), C6(H6), C7(H7), C10(H10), C11(H11), C12(H12), C13(H13),
 C14(H14), C16(H16), C17(H17), C18(H18), C19(H19), C20(H20), C22(H22), C23(H23),
  C24(H24), C25(H25), C28(H28), C29(H29), C30(H30), C31(H31), C32(H32),
 C34(H34), C35(H35), C36(H36), C37(H37), C38(H38)
2.c Idealised Me refined as rotating group:
 C40(H40A,H40B,H40C), C41(H41A,H41B,H41C), C43(H43A,H43B,H43C), C44(H44A,H44B,
 H44C), C46(H46A,H46B,H46C), C47(H47A,H47B,H47C), C49(H49A,H49B,H49C), C50(H50A,
 H50B,H50C)
;
_olex2_submission_special_instructions 'No special instructions were received'

loop_
_space_group_symop_operation_xyz
'x, y, z'
'-x, -y, -z'

loop_
_atom_site_label
_atom_site_type_symbol
_atom_site_fract_x
_atom_site_fract_y
_atom_site_fract_z
_atom_site_U_iso_or_equiv
_atom_site_adp_type
_atom_site_occupancy
_atom_site_site_symmetry_order
_atom_site_calc_flag
_atom_site_refinement_flags_posn
_atom_site_refinement_flags_adp
_atom_site_refinement_flags_occupancy
_atom_site_disorder_assembly
_atom_site_disorder_group
Fe1 Fe 0.17718(4) 0.71325(3) 0.76487(2) 0.02456(13) Uani 1 1 d . . . . .
H1 H 0.131(2) 0.740(2) 0.6960(15) 0.020(7) Uiso 1 1 d . . . . .
H2 H 0.217(2) 0.6811(18) 0.8319(14) 0.010(6) Uiso 1 1 d . . . . .
P1 P 0.36886(7) 0.64561(6) 0.70783(4) 0.02706(18) Uani 1 1 d . . . . .
P2 P 0.16205(7) 0.86658(5) 0.77795(4) 0.02839(18) Uani 1 1 d . . . . .
O1 O -0.00384(19) 0.68149(16) 0.66589(11) 0.0342(5) Uani 1 1 d . . . . .
O2 O 0.20639(19) 0.62441(16) 0.61015(11) 0.0343(5) Uani 1 1 d . . . . .
O3 O 0.0966(2) 0.61473(15) 0.93123(11) 0.0325(5) Uani 1 1 d . . . . .
O4 O 0.09362(19) 0.77711(14) 0.93333(10) 0.0308(5) Uani 1 1 d . . . . .
N1 N 0.1441(2) 0.59039(17) 0.74473(13) 0.0278(5) Uani 1 1 d . . . . .
N2 N 0.0113(2) 0.73793(17) 0.83636(13) 0.0273(5) Uani 1 1 d . . . . .
C1 C 0.0347(3) 0.5729(2) 0.79952(16) 0.0309(6) Uani 1 1 d . . . . .
H1A H 0.061457 0.531275 0.840382 0.037 Uiso 1 1 calc R . . . .
H1B H -0.006778 0.537700 0.777192 0.037 Uiso 1 1 calc R . . . .
C2 C -0.0555(3) 0.6689(2) 0.82815(16) 0.0311(6) Uani 1 1 d . . . . .
H2A H -0.107789 0.697928 0.794035 0.037 Uiso 1 1 calc R . . . .
H2B H -0.110274 0.656793 0.875881 0.037 Uiso 1 1 calc R . . . .
C3 C 0.2475(3) 0.5056(2) 0.72921(15) 0.0299(6) Uani 1 1 d . . . . .
C4 C 0.2341(3) 0.4109(2) 0.73579(18) 0.0373(7) Uani 1 1 d . . . . .
H4 H 0.153950 0.401091 0.751660 0.045 Uiso 1 1 calc R . . . .
C5 C 0.3375(4) 0.3317(2) 0.71918(19) 0.0435(8) Uani 1 1 d . . . . .
H5 H 0.327709 0.267512 0.723584 0.052 Uiso 1 1 calc R . . . .
C6 C 0.4552(3) 0.3444(3) 0.6962(2) 0.0452(8) Uani 1 1 d . . . . .
H6 H 0.525569 0.289376 0.684440 0.054 Uiso 1 1 calc R . . . .
C7 C 0.4696(3) 0.4382(2) 0.69043(17) 0.0365(7) Uani 1 1 d . . . . .
H7 H 0.550262 0.447138 0.675925 0.044 Uiso 1 1 calc R . . . .
C8 C 0.3669(3) 0.5189(2) 0.70575(15) 0.0295(6) Uani 1 1 d . . . . .
C9 C 0.4395(3) 0.6807(2) 0.61485(16) 0.0314(6) Uani 1 1 d . . . . .
C10 C 0.4925(3) 0.6159(3) 0.55745(19) 0.0433(8) Uani 1 1 d . . . . .
H10 H 0.492457 0.549188 0.566063 0.052 Uiso 1 1 calc R . . . .
C11 C 0.5441(4) 0.6479(3) 0.4893(2) 0.0516(9) Uani 1 1 d . . . . .
H11 H 0.580092 0.603050 0.451022 0.062 Uiso 1 1 calc R . . . .
C12 C 0.5445(4) 0.7439(3) 0.4755(2) 0.0589(11) Uani 1 1 d . . . . .
H12 H 0.580156 0.765468 0.427757 0.071 Uiso 1 1 calc R . . . .
C13 C 0.4933(4) 0.8089(3) 0.5306(2) 0.0580(11) Uani 1 1 d . . . . .
H13 H 0.494312 0.875304 0.521295 0.070 Uiso 1 1 calc R . . . .
C14 C 0.4403(3) 0.7774(3) 0.59980(19) 0.0436(8) Uani 1 1 d . . . . .
H14 H 0.403866 0.822959 0.637605 0.052 Uiso 1 1 calc R . . . .
C15 C 0.4940(3) 0.6290(2) 0.75277(16) 0.0306(6) Uani 1 1 d . . . . .
C16 C 0.4792(3) 0.5853(2) 0.82227(18) 0.0373(7) Uani 1 1 d . . . . .
H16 H 0.407808 0.563225 0.843664 0.045 Uiso 1 1 calc R . . . .
C17 C 0.5672(3) 0.5737(3) 0.86054(19) 0.0444(8) Uani 1 1 d . . . . .
H17 H 0.556524 0.543780 0.908034 0.053 Uiso 1 1 calc R . . . .
C18 C 0.6710(3) 0.6060(3) 0.8290(2) 0.0517(9) Uani 1 1 d . . . . .
H18 H 0.731047 0.599279 0.855442 0.062 Uiso 1 1 calc R . . . .
C19 C 0.6877(3) 0.6473(3) 0.7605(2) 0.0491(9) Uani 1 1 d . . . . .
H19 H 0.759662 0.668701 0.739410 0.059 Uiso 1 1 calc R . . . .
C20 C 0.6004(3) 0.6584(3) 0.72104(19) 0.0395(7) Uani 1 1 d . . . . .
H20 H 0.613443 0.685913 0.672817 0.047 Uiso 1 1 calc R . . . .
C21 C -0.0631(3) 0.8377(2) 0.84380(16) 0.0311(6) Uani 1 1 d . . . . .
C22 C -0.1900(3) 0.8641(3) 0.87370(18) 0.0390(7) Uani 1 1 d . . . . .
H22 H -0.231099 0.814430 0.889932 0.047 Uiso 1 1 calc R . . . .
C23 C -0.2573(3) 0.9606(3) 0.8803(2) 0.0457(8) Uani 1 1 d . . . . .
H23 H -0.344234 0.977215 0.900746 0.055 Uiso 1 1 calc R . . . .
C24 C -0.1984(3) 1.0338(3) 0.8571(2) 0.0463(8) Uani 1 1 d . . . . .
H24 H -0.244724 1.100584 0.861755 0.056 Uiso 1 1 calc R . . . .
C25 C -0.0720(3) 1.0092(2) 0.82715(18) 0.0403(8) Uani 1 1 d . . . . .
H25 H -0.031476 1.059201 0.810969 0.048 Uiso 1 1 calc R . . . .
C26 C -0.0041(3) 0.9117(2) 0.82066(16) 0.0310(6) Uani 1 1 d . . . . .
C27 C 0.2413(3) 0.9046(2) 0.83571(18) 0.0345(7) Uani 1 1 d . . . . .
C28 C 0.3692(3) 0.8676(3) 0.8215(2) 0.0444(8) Uani 1 1 d . . . . .
H28 H 0.412649 0.824450 0.782667 0.053 Uiso 1 1 calc R . . . .
C29 C 0.4333(4) 0.8932(3) 0.8633(2) 0.0548(10) Uani 1 1 d . . . . .
H29 H 0.520582 0.866886 0.853356 0.066 Uiso 1 1 calc R . . . .
C30 C 0.3728(4) 0.9556(3) 0.9185(2) 0.0589(11) Uani 1 1 d . . . . .
H30 H 0.418031 0.973991 0.946352 0.071 Uiso 1 1 calc R . . . .
C31 C 0.2459(4) 0.9922(3) 0.9343(2) 0.0620(11) Uani 1 1 d . . . . .
H31 H 0.203543 1.034953 0.973471 0.074 Uiso 1 1 calc R . . . .
C32 C 0.1801(4) 0.9668(3) 0.8929(2) 0.0472(9) Uani 1 1 d . . . . .
H32 H 0.092626 0.992172 0.903870 0.057 Uiso 1 1 calc R . . . .
C33 C 0.1814(3) 0.9520(2) 0.69855(17) 0.0349(7) Uani 1 1 d . . . . .
C34 C 0.2591(4) 1.0115(3) 0.6873(2) 0.0564(10) Uani 1 1 d . . . . .
H34 H 0.300645 1.013578 0.723040 0.068 Uiso 1 1 calc R . . . .
C35 C 0.2760(5) 1.0684(3) 0.6232(3) 0.0742(14) Uani 1 1 d . . . . .
H35 H 0.331095 1.108064 0.615052 0.089 Uiso 1 1 calc R . . . .
C36 C 0.2152(5) 1.0684(3) 0.5718(2) 0.0686(12) Uani 1 1 d . . . . .
H36 H 0.227650 1.107532 0.528259 0.082 Uiso 1 1 calc R . . . .
C37 C 0.1354(4) 1.0107(3) 0.5839(2) 0.0627(11) Uani 1 1 d . . . . .
H37 H 0.091111 1.011234 0.548901 0.075 Uiso 1 1 calc R . . . .
C38 C 0.1193(4) 0.9523(3) 0.64636(19) 0.0454(8) Uani 1 1 d . . . . .
H38 H 0.065323 0.911869 0.653694 0.054 Uiso 1 1 calc R . . . .
C39 C 0.1408(3) 0.6492(3) 0.55406(17) 0.0398(8) Uani 1 1 d . . . . .
C40 C 0.2070(4) 0.5784(3) 0.4936(2) 0.0557(10) Uani 1 1 d . . . . .
H40A H 0.287755 0.589255 0.469439 0.084 Uiso 1 1 calc GR . . . .
H40B H 0.157469 0.588594 0.458179 0.084 Uiso 1 1 calc GR . . . .
H40C H 0.218825 0.511159 0.513979 0.084 Uiso 1 1 calc GR . . . .
C41 C 0.1447(4) 0.7526(3) 0.5248(2) 0.0556(10) Uani 1 1 d . . . . .
H41A H 0.094934 0.799693 0.562584 0.083 Uiso 1 1 calc GR . . . .
H41B H 0.111119 0.768337 0.481949 0.083 Uiso 1 1 calc GR . . . .
H41C H 0.230463 0.756117 0.511295 0.083 Uiso 1 1 calc GR . . . .
C42 C 0.0109(3) 0.6439(3) 0.59615(17) 0.0394(8) Uani 1 1 d . . . . .
C43 C -0.0938(4) 0.7052(4) 0.5634(2) 0.0622(11) Uani 1 1 d . . . . .
H43A H -0.172885 0.696864 0.593756 0.093 Uiso 1 1 calc GR . . . .
H43B H -0.080303 0.683778 0.514114 0.093 Uiso 1 1 calc GR . . . .
H43C H -0.095571 0.774335 0.561108 0.093 Uiso 1 1 calc GR . . . .
C44 C 0.0011(4) 0.5391(3) 0.6088(2) 0.0551(10) Uani 1 1 d . . . . .
H44A H 0.071123 0.497871 0.626789 0.083 Uiso 1 1 calc GR . . . .
H44B H 0.002325 0.514115 0.562894 0.083 Uiso 1 1 calc GR . . . .
H44C H -0.076501 0.537924 0.644872 0.083 Uiso 1 1 calc GR . . . .
C45 C 0.0729(3) 0.6394(2) 1.00633(16) 0.0358(7) Uani 1 1 d . . . . .
C46 C -0.0663(4) 0.6620(3) 1.0397(2) 0.0547(10) Uani 1 1 d . . . . .
H46A H -0.108997 0.719491 1.014338 0.082 Uiso 1 1 calc GR . . . .
H46B H -0.084693 0.675250 1.091382 0.082 Uiso 1 1 calc GR . . . .
H46C H -0.094612 0.605699 1.034780 0.082 Uiso 1 1 calc GR . . . .
C47 C 0.1381(4) 0.5518(3) 1.0470(2) 0.0546(10) Uani 1 1 d . . . . .
H47A H 0.099927 0.498608 1.050128 0.082 Uiso 1 1 calc GR . . . .
H47B H 0.130942 0.570248 1.096133 0.082 Uiso 1 1 calc GR . . . .
H47C H 0.225728 0.529998 1.020907 0.082 Uiso 1 1 calc GR . . . .
C48 C 0.1208(3) 0.7301(2) 1.00045(16) 0.0347(7) Uani 1 1 d . . . . .
C49 C 0.0572(4) 0.8008(3) 1.06090(19) 0.0515(9) Uani 1 1 d . . . . .
H49A H 0.092265 0.856709 1.051251 0.077 Uiso 1 1 calc GR . . . .
H49B H 0.069390 0.767956 1.107231 0.077 Uiso 1 1 calc GR . . . .
H49C H -0.031502 0.823960 1.063604 0.077 Uiso 1 1 calc GR . . . .
C50 C 0.2601(3) 0.7044(3) 0.9903(2) 0.0488(9) Uani 1 1 d . . . . .
H50A H 0.301783 0.655672 0.952680 0.073 Uiso 1 1 calc GR . . . .
H50B H 0.280220 0.677382 1.036307 0.073 Uiso 1 1 calc GR . . . .
H50C H 0.288103 0.763424 0.975343 0.073 Uiso 1 1 calc GR . . . .
B1 B 0.1180(3) 0.6576(2) 0.67688(18) 0.0290(7) Uani 1 1 d . . . . .
B2 B 0.0994(3) 0.7033(3) 0.88846(18) 0.0290(7) Uani 1 1 d . . . . .

loop_
_atom_site_aniso_label
_atom_site_aniso_U_11
_atom_site_aniso_U_22
_atom_site_aniso_U_33
_atom_site_aniso_U_23
_atom_site_aniso_U_13
_atom_site_aniso_U_12
Fe1 0.0261(2) 0.0286(2) 0.0225(2) -0.00023(15) -0.00708(16) -0.01230(17)
P1 0.0253(4) 0.0322(4) 0.0259(4) -0.0011(3) -0.0064(3) -0.0112(3)
P2 0.0303(4) 0.0278(4) 0.0297(4) -0.0015(3) -0.0081(3) -0.0113(3)
O1 0.0331(11) 0.0436(12) 0.0290(11) -0.0040(9) -0.0120(9) -0.0105(10)
O2 0.0322(11) 0.0475(13) 0.0240(10) -0.0041(9) -0.0090(9) -0.0092(10)
O3 0.0445(12) 0.0320(11) 0.0232(10) 0.0000(8) -0.0101(9) -0.0128(10)
O4 0.0424(12) 0.0300(11) 0.0252(10) -0.0005(8) -0.0142(9) -0.0129(9)
N1 0.0315(13) 0.0296(13) 0.0270(12) 0.0002(10) -0.0078(10) -0.0158(11)
N2 0.0254(12) 0.0315(13) 0.0286(12) -0.0011(10) -0.0055(10) -0.0145(10)
C1 0.0330(16) 0.0349(16) 0.0303(15) -0.0004(12) -0.0063(12) -0.0195(13)
C2 0.0285(15) 0.0398(17) 0.0304(15) -0.0002(13) -0.0070(12) -0.0183(13)
C3 0.0394(17) 0.0326(16) 0.0236(14) 0.0014(12) -0.0136(12) -0.0146(14)
C4 0.0435(18) 0.0323(17) 0.0429(18) 0.0017(14) -0.0162(15) -0.0168(15)
C5 0.065(2) 0.0291(17) 0.0411(19) -0.0005(14) -0.0205(17) -0.0135(16)
C6 0.050(2) 0.0344(18) 0.049(2) -0.0054(15) -0.0177(17) -0.0019(16)
C7 0.0356(17) 0.0390(18) 0.0346(17) -0.0006(13) -0.0089(13) -0.0100(14)
C8 0.0337(16) 0.0322(16) 0.0247(14) -0.0017(12) -0.0099(12) -0.0095(13)
C9 0.0258(14) 0.0377(17) 0.0306(15) -0.0039(13) -0.0057(12) -0.0089(13)
C10 0.0417(19) 0.0397(19) 0.048(2) 0.0009(15) -0.0047(15) -0.0179(16)
C11 0.062(2) 0.056(2) 0.0362(19) -0.0118(16) -0.0008(17) -0.022(2)
C12 0.078(3) 0.061(2) 0.0329(19) 0.0024(17) 0.0092(18) -0.034(2)
C13 0.078(3) 0.043(2) 0.051(2) 0.0039(17) -0.001(2) -0.030(2)
C14 0.050(2) 0.0384(19) 0.0381(18) -0.0015(14) -0.0006(15) -0.0153(16)
C15 0.0254(14) 0.0332(16) 0.0343(16) -0.0061(12) -0.0069(12) -0.0085(13)
C16 0.0308(16) 0.0430(18) 0.0397(18) -0.0004(14) -0.0100(13) -0.0122(14)
C17 0.0426(19) 0.057(2) 0.0395(19) 0.0044(16) -0.0180(15) -0.0177(17)
C18 0.042(2) 0.066(3) 0.057(2) -0.0034(19) -0.0272(18) -0.0165(19)
C19 0.0354(18) 0.065(2) 0.056(2) 0.0026(19) -0.0172(16) -0.0251(18)
C20 0.0344(17) 0.050(2) 0.0384(18) -0.0013(15) -0.0102(14) -0.0167(15)
C21 0.0312(15) 0.0371(17) 0.0260(15) -0.0014(12) -0.0108(12) -0.0077(13)
C22 0.0313(16) 0.0441(19) 0.0408(18) -0.0012(15) -0.0058(14) -0.0126(15)
C23 0.0322(17) 0.055(2) 0.045(2) -0.0071(17) -0.0069(15) -0.0058(16)
C24 0.0394(19) 0.0408(19) 0.052(2) -0.0096(16) -0.0114(16) 0.0021(16)
C25 0.0458(19) 0.0350(18) 0.0385(18) -0.0005(14) -0.0115(15) -0.0087(15)
C26 0.0328(16) 0.0323(16) 0.0295(15) -0.0020(12) -0.0114(12) -0.0080(13)
C27 0.0387(17) 0.0303(16) 0.0424(18) 0.0001(13) -0.0156(14) -0.0167(14)
C28 0.0392(18) 0.049(2) 0.050(2) -0.0108(16) -0.0085(15) -0.0189(16)
C29 0.042(2) 0.068(3) 0.063(3) -0.010(2) -0.0176(18) -0.0206(19)
C30 0.066(3) 0.064(3) 0.065(3) -0.010(2) -0.031(2) -0.030(2)
C31 0.069(3) 0.059(3) 0.066(3) -0.021(2) -0.025(2) -0.016(2)
C32 0.051(2) 0.045(2) 0.049(2) -0.0130(16) -0.0179(17) -0.0094(17)
C33 0.0361(17) 0.0311(16) 0.0367(17) 0.0015(13) -0.0065(13) -0.0115(14)
C34 0.066(3) 0.048(2) 0.065(3) 0.0148(19) -0.022(2) -0.031(2)
C35 0.080(3) 0.063(3) 0.086(3) 0.030(2) -0.019(3) -0.045(3)
C36 0.084(3) 0.059(3) 0.054(3) 0.026(2) -0.016(2) -0.021(2)
C37 0.083(3) 0.059(3) 0.048(2) 0.0138(19) -0.024(2) -0.020(2)
C38 0.055(2) 0.0417(19) 0.0414(19) 0.0055(15) -0.0149(16) -0.0170(17)
C39 0.0431(18) 0.056(2) 0.0259(16) -0.0038(14) -0.0141(14) -0.0160(16)
C40 0.056(2) 0.078(3) 0.0359(19) -0.0157(19) -0.0160(17) -0.014(2)
C41 0.070(3) 0.063(3) 0.039(2) 0.0086(17) -0.0179(18) -0.025(2)
C42 0.0438(18) 0.053(2) 0.0296(16) -0.0040(14) -0.0175(14) -0.0181(16)
C43 0.051(2) 0.092(3) 0.050(2) -0.002(2) -0.0291(19) -0.015(2)
C44 0.070(3) 0.060(2) 0.049(2) -0.0045(18) -0.0199(19) -0.033(2)
C45 0.0463(19) 0.0386(17) 0.0220(14) -0.0009(12) -0.0068(13) -0.0129(15)
C46 0.055(2) 0.067(3) 0.044(2) -0.0106(18) 0.0000(17) -0.027(2)
C47 0.087(3) 0.044(2) 0.038(2) 0.0097(16) -0.025(2) -0.020(2)
C48 0.0490(19) 0.0332(16) 0.0237(15) -0.0004(12) -0.0123(13) -0.0116(15)
C49 0.072(3) 0.047(2) 0.0365(19) -0.0116(16) -0.0125(18) -0.0149(19)
C50 0.049(2) 0.063(2) 0.043(2) 0.0002(17) -0.0221(17) -0.0190(18)
B1 0.0337(18) 0.0322(18) 0.0275(16) -0.0015(13) -0.0115(14) -0.0149(15)
B2 0.0305(17) 0.0334(18) 0.0243(16) -0.0006(13) -0.0067(13) -0.0109(14)

loop_
_atom_type_symbol
_atom_type_description
_atom_type_scat_dispersion_real
_atom_type_scat_dispersion_imag
_atom_type_scat_source
C C 0.0033 0.0016 'International Tables Vol C Tables 4.2.6.8 and 6.1.1.4'
H H 0.0000 0.0000 'International Tables Vol C Tables 4.2.6.8 and 6.1.1.4'
B B 0.0013 0.0007 'International Tables Vol C Tables 4.2.6.8 and 6.1.1.4'
Fe Fe 0.3463 0.8444 'International Tables Vol C Tables 4.2.6.8 and 6.1.1.4'
N N 0.0061 0.0033 'International Tables Vol C Tables 4.2.6.8 and 6.1.1.4'
O O 0.0106 0.0060 'International Tables Vol C Tables 4.2.6.8 and 6.1.1.4'
P P 0.1023 0.0942 'International Tables Vol C Tables 4.2.6.8 and 6.1.1.4'

loop_
_geom_angle_atom_site_label_1
_geom_angle_atom_site_label_2
_geom_angle_atom_site_label_3
_geom_angle
_geom_angle_site_symmetry_1
_geom_angle_site_symmetry_3
_geom_angle_publ_flag
H1 Fe1 H2 175.4(14) . . ?
P1 Fe1 H1 94.9(10) . . ?
P1 Fe1 H2 86.1(10) . . ?
P1 Fe1 P2 106.81(3) . . ?
P1 Fe1 B1 87.99(9) . . ?
P1 Fe1 B2 124.37(9) . . ?
P2 Fe1 H1 91.0(10) . . ?
P2 Fe1 H2 93.0(10) . . ?
P2 Fe1 B1 125.03(9) . . ?
P2 Fe1 B2 86.93(9) . . ?
N1 Fe1 H1 76.3(10) . . ?
N1 Fe1 H2 99.4(10) . . ?
N1 Fe1 P1 85.59(7) . . ?
N1 Fe1 P2 163.13(8) . . ?
N1 Fe1 B1 42.22(11) . . ?
N1 Fe1 B2 95.53(11) . . ?
N2 Fe1 H1 97.3(10) . . ?
N2 Fe1 H2 80.7(10) . . ?
N2 Fe1 P1 162.38(7) . . ?
N2 Fe1 P2 85.62(7) . . ?
N2 Fe1 N1 85.09(10) . . ?
N2 Fe1 B1 95.07(11) . . ?
N2 Fe1 B2 42.14(11) . . ?
B1 Fe1 H1 34.3(10) . . ?
B1 Fe1 H2 141.5(10) . . ?
B1 Fe1 B2 127.76(12) . . ?
B2 Fe1 H1 139.5(10) . . ?
B2 Fe1 H2 38.6(10) . . ?
C8 P1 Fe1 101.05(10) . . ?
C8 P1 C15 100.66(13) . . ?
C9 P1 Fe1 123.35(10) . . ?
C9 P1 C8 106.33(14) . . ?
C9 P1 C15 102.07(14) . . ?
C15 P1 Fe1 120.31(10) . . ?
C26 P2 Fe1 100.30(10) . . ?
C26 P2 C27 106.14(14) . . ?
C26 P2 C33 101.65(14) . . ?
C27 P2 Fe1 122.93(10) . . ?
C27 P2 C33 101.72(14) . . ?
C33 P2 Fe1 121.20(11) . . ?
B1 O1 C42 106.0(2) . . ?
B1 O2 C39 106.7(2) . . ?
B2 O3 C45 106.4(2) . . ?
B2 O4 C48 107.7(2) . . ?
C1 N1 Fe1 110.76(17) . . ?
C1 N1 B1 116.3(2) . . ?
C3 N1 Fe1 117.08(18) . . ?
C3 N1 C1 114.2(2) . . ?
C3 N1 B1 115.3(2) . . ?
B1 N1 Fe1 78.39(15) . . ?
C2 N2 Fe1 111.24(18) . . ?
C2 N2 B2 116.3(2) . . ?
C21 N2 Fe1 116.98(18) . . ?
C21 N2 C2 114.1(2) . . ?
C21 N2 B2 114.8(2) . . ?
B2 N2 Fe1 78.89(16) . . ?
N1 C1 H1A 109.5 . . ?
N1 C1 H1B 109.5 . . ?
N1 C1 C2 110.6(2) . . ?
H1A C1 H1B 108.1 . . ?
C2 C1 H1A 109.5 . . ?
C2 C1 H1B 109.5 . . ?
N2 C2 C1 110.6(2) . . ?
N2 C2 H2A 109.5 . . ?
N2 C2 H2B 109.5 . . ?
C1 C2 H2A 109.5 . . ?
C1 C2 H2B 109.5 . . ?
H2A C2 H2B 108.1 . . ?
C4 C3 N1 122.5(3) . . ?
C4 C3 C8 119.3(3) . . ?
C8 C3 N1 118.2(3) . . ?
C3 C4 H4 120.0 . . ?
C5 C4 C3 119.9(3) . . ?
C5 C4 H4 120.0 . . ?
C4 C5 H5 119.5 . . ?
C4 C5 C6 121.0(3) . . ?
C6 C5 H5 119.5 . . ?
C5 C6 H6 120.2 . . ?
C5 C6 C7 119.5(3) . . ?
C7 C6 H6 120.2 . . ?
C6 C7 H7 119.8 . . ?
C8 C7 C6 120.4(3) . . ?
C8 C7 H7 119.8 . . ?
C3 C8 P1 113.6(2) . . ?
C7 C8 P1 126.2(2) . . ?
C7 C8 C3 119.9(3) . . ?
C10 C9 P1 124.1(2) . . ?
C14 C9 P1 118.0(2) . . ?
C14 C9 C10 117.9(3) . . ?
C9 C10 H10 119.7 . . ?
C11 C10 C9 120.5(3) . . ?
C11 C10 H10 119.7 . . ?
C10 C11 H11 119.6 . . ?
C10 C11 C12 120.8(3) . . ?
C12 C11 H11 119.6 . . ?
C11 C12 H12 120.1 . . ?
C13 C12 C11 119.9(3) . . ?
C13 C12 H12 120.1 . . ?
C12 C13 H13 120.1 . . ?
C12 C13 C14 119.8(3) . . ?
C14 C13 H13 120.1 . . ?
C9 C14 H14 119.5 . . ?
C13 C14 C9 121.1(3) . . ?
C13 C14 H14 119.5 . . ?
C16 C15 P1 117.3(2) . . ?
C20 C15 P1 123.4(2) . . ?
C20 C15 C16 119.3(3) . . ?
C15 C16 H16 119.7 . . ?
C17 C16 C15 120.6(3) . . ?
C17 C16 H16 119.7 . . ?
C16 C17 H17 120.3 . . ?
C16 C17 C18 119.4(3) . . ?
C18 C17 H17 120.3 . . ?
C17 C18 H18 119.7 . . ?
C19 C18 C17 120.5(3) . . ?
C19 C18 H18 119.7 . . ?
C18 C19 H19 119.7 . . ?
C18 C19 C20 120.7(3) . . ?
C20 C19 H19 119.7 . . ?
C15 C20 C19 119.4(3) . . ?
C15 C20 H20 120.3 . . ?
C19 C20 H20 120.3 . . ?
C22 C21 N2 123.3(3) . . ?
C22 C21 C26 118.6(3) . . ?
C26 C21 N2 118.1(3) . . ?
C21 C22 H22 119.4 . . ?
C23 C22 C21 121.2(3) . . ?
C23 C22 H22 119.4 . . ?
C22 C23 H23 120.0 . . ?
C22 C23 C24 120.0(3) . . ?
C24 C23 H23 120.0 . . ?
C23 C24 H24 120.1 . . ?
C25 C24 C23 119.8(3) . . ?
C25 C24 H24 120.1 . . ?
C24 C25 H25 119.9 . . ?
C24 C25 C26 120.2(3) . . ?
C26 C25 H25 119.9 . . ?
C21 C26 P2 113.9(2) . . ?
C25 C26 P2 125.7(2) . . ?
C25 C26 C21 120.2(3) . . ?
C28 C27 P2 118.0(3) . . ?
C32 C27 P2 123.4(3) . . ?
C32 C27 C28 118.6(3) . . ?
C27 C28 H28 119.8 . . ?
C29 C28 C27 120.5(3) . . ?
C29 C28 H28 119.8 . . ?
C28 C29 H29 119.7 . . ?
C30 C29 C28 120.6(4) . . ?
C30 C29 H29 119.7 . . ?
C29 C30 H30 120.0 . . ?
C29 C30 C31 120.0(4) . . ?
C31 C30 H30 120.0 . . ?
C30 C31 H31 120.0 . . ?
C30 C31 C32 120.0(4) . . ?
C32 C31 H31 120.0 . . ?
C27 C32 C31 120.2(4) . . ?
C27 C32 H32 119.9 . . ?
C31 C32 H32 119.9 . . ?
C34 C33 P2 123.0(3) . . ?
C34 C33 C38 119.0(3) . . ?
C38 C33 P2 117.9(2) . . ?
C33 C34 H34 120.2 . . ?
C33 C34 C35 119.6(4) . . ?
C35 C34 H34 120.2 . . ?
C34 C35 H35 119.4 . . ?
C36 C35 C34 121.3(4) . . ?
C36 C35 H35 119.4 . . ?
C35 C36 H36 120.4 . . ?
C35 C36 C37 119.1(4) . . ?
C37 C36 H36 120.4 . . ?
C36 C37 H37 119.8 . . ?
C38 C37 C36 120.4(4) . . ?
C38 C37 H37 119.8 . . ?
C33 C38 H38 119.7 . . ?
C37 C38 C33 120.5(4) . . ?
C37 C38 H38 119.7 . . ?
O2 C39 C40 108.5(3) . . ?
O2 C39 C41 107.4(3) . . ?
O2 C39 C42 102.0(2) . . ?
C40 C39 C41 109.3(3) . . ?
C40 C39 C42 116.1(3) . . ?
C41 C39 C42 112.9(3) . . ?
C39 C40 H40A 109.5 . . ?
C39 C40 H40B 109.5 . . ?
C39 C40 H40C 109.5 . . ?
H40A C40 H40B 109.5 . . ?
H40A C40 H40C 109.5 . . ?
H40B C40 H40C 109.5 . . ?
C39 C41 H41A 109.5 . . ?
C39 C41 H41B 109.5 . . ?
C39 C41 H41C 109.5 . . ?
H41A C41 H41B 109.5 . . ?
H41A C41 H41C 109.5 . . ?
H41B C41 H41C 109.5 . . ?
O1 C42 C39 102.9(2) . . ?
O1 C42 C43 109.1(3) . . ?
O1 C42 C44 107.9(3) . . ?
C43 C42 C39 115.4(3) . . ?
C43 C42 C44 108.6(3) . . ?
C44 C42 C39 112.5(3) . . ?
C42 C43 H43A 109.5 . . ?
C42 C43 H43B 109.5 . . ?
C42 C43 H43C 109.5 . . ?
H43A C43 H43B 109.5 . . ?
H43A C43 H43C 109.5 . . ?
H43B C43 H43C 109.5 . . ?
C42 C44 H44A 109.5 . . ?
C42 C44 H44B 109.5 . . ?
C42 C44 H44C 109.5 . . ?
H44A C44 H44B 109.5 . . ?
H44A C44 H44C 109.5 . . ?
H44B C44 H44C 109.5 . . ?
O3 C45 C46 107.6(3) . . ?
O3 C45 C47 108.9(3) . . ?
O3 C45 C48 103.8(2) . . ?
C46 C45 C48 112.5(3) . . ?
C47 C45 C46 109.0(3) . . ?
C47 C45 C48 114.6(3) . . ?
C45 C46 H46A 109.5 . . ?
C45 C46 H46B 109.5 . . ?
C45 C46 H46C 109.5 . . ?
H46A C46 H46B 109.5 . . ?
H46A C46 H46C 109.5 . . ?
H46B C46 H46C 109.5 . . ?
C45 C47 H47A 109.5 . . ?
C45 C47 H47B 109.5 . . ?
C45 C47 H47C 109.5 . . ?
H47A C47 H47B 109.5 . . ?
H47A C47 H47C 109.5 . . ?
H47B C47 H47C 109.5 . . ?
O4 C48 C45 101.3(2) . . ?
O4 C48 C49 108.9(3) . . ?
O4 C48 C50 107.9(3) . . ?
C49 C48 C45 115.8(3) . . ?
C49 C48 C50 109.2(3) . . ?
C50 C48 C45 113.1(3) . . ?
C48 C49 H49A 109.5 . . ?
C48 C49 H49B 109.5 . . ?
C48 C49 H49C 109.5 . . ?
H49A C49 H49B 109.5 . . ?
H49A C49 H49C 109.5 . . ?
H49B C49 H49C 109.5 . . ?
C48 C50 H50A 109.5 . . ?
C48 C50 H50B 109.5 . . ?
C48 C50 H50C 109.5 . . ?
H50A C50 H50B 109.5 . . ?
H50A C50 H50C 109.5 . . ?
H50B C50 H50C 109.5 . . ?
Fe1 B1 H1 39.9(12) . . ?
O1 B1 Fe1 127.4(2) . . ?
O1 B1 H1 106.5(12) . . ?
O1 B1 N1 118.0(2) . . ?
O2 B1 Fe1 120.0(2) . . ?
O2 B1 H1 110.5(12) . . ?
O2 B1 O1 108.8(2) . . ?
O2 B1 N1 113.3(3) . . ?
N1 B1 Fe1 59.39(13) . . ?
N1 B1 H1 99.0(12) . . ?
Fe1 B2 H2 38.5(10) . . ?
O3 B2 Fe1 125.5(2) . . ?
O3 B2 H2 106.4(10) . . ?
O3 B2 N2 118.2(2) . . ?
O4 B2 Fe1 121.1(2) . . ?
O4 B2 H2 110.8(10) . . ?
O4 B2 O3 109.4(2) . . ?
O4 B2 N2 113.8(3) . . ?
N2 B2 Fe1 58.98(13) . . ?
N2 B2 H2 97.3(10) . . ?

loop_
_geom_bond_atom_site_label_1
_geom_bond_atom_site_label_2
_geom_bond_distance
_geom_bond_site_symmetry_2
_geom_bond_publ_flag
Fe1 H1 1.52(3) . ?
Fe1 H2 1.46(2) . ?
Fe1 P1 2.1823(8) . ?
Fe1 P2 2.1867(8) . ?
Fe1 N1 2.008(2) . ?
Fe1 N2 2.000(2) . ?
Fe1 B1 2.285(3) . ?
Fe1 B2 2.290(3) . ?
P1 C8 1.826(3) . ?
P1 C9 1.823(3) . ?
P1 C15 1.839(3) . ?
P2 C26 1.834(3) . ?
P2 C27 1.838(3) . ?
P2 C33 1.843(3) . ?
O1 C42 1.442(4) . ?
O1 B1 1.433(4) . ?
O2 C39 1.439(4) . ?
O2 B1 1.429(4) . ?
O3 C45 1.450(3) . ?
O3 B2 1.431(4) . ?
O4 C48 1.449(3) . ?
O4 B2 1.411(4) . ?
N1 C1 1.479(4) . ?
N1 C3 1.429(4) . ?
N1 B1 1.568(4) . ?
N2 C2 1.474(3) . ?
N2 C21 1.436(4) . ?
N2 B2 1.566(4) . ?
C1 H1A 0.9900 . ?
C1 H1B 0.9900 . ?
C1 C2 1.516(4) . ?
C2 H2A 0.9900 . ?
C2 H2B 0.9900 . ?
C3 C4 1.397(4) . ?
C3 C8 1.408(4) . ?
C4 H4 0.9500 . ?
C4 C5 1.382(5) . ?
C5 H5 0.9500 . ?
C5 C6 1.385(5) . ?
C6 H6 0.9500 . ?
C6 C7 1.391(5) . ?
C7 H7 0.9500 . ?
C7 C8 1.386(4) . ?
C9 C10 1.402(5) . ?
C9 C14 1.384(5) . ?
C10 H10 0.9500 . ?
C10 C11 1.365(5) . ?
C11 H11 0.9500 . ?
C11 C12 1.371(5) . ?
C12 H12 0.9500 . ?
C12 C13 1.371(5) . ?
C13 H13 0.9500 . ?
C13 C14 1.383(5) . ?
C14 H14 0.9500 . ?
C15 C16 1.390(4) . ?
C15 C20 1.388(4) . ?
C16 H16 0.9500 . ?
C16 C17 1.382(4) . ?
C17 H17 0.9500 . ?
C17 C18 1.385(5) . ?
C18 H18 0.9500 . ?
C18 C19 1.360(5) . ?
C19 H19 0.9500 . ?
C19 C20 1.394(5) . ?
C20 H20 0.9500 . ?
C21 C22 1.386(4) . ?
C21 C26 1.396(4) . ?
C22 H22 0.9500 . ?
C22 C23 1.373(5) . ?
C23 H23 0.9500 . ?
C23 C24 1.386(5) . ?
C24 H24 0.9500 . ?
C24 C25 1.382(5) . ?
C25 H25 0.9500 . ?
C25 C26 1.386(4) . ?
C27 C28 1.390(5) . ?
C27 C32 1.384(5) . ?
C28 H28 0.9500 . ?
C28 C29 1.376(5) . ?
C29 H29 0.9500 . ?
C29 C30 1.358(6) . ?
C30 H30 0.9500 . ?
C30 C31 1.378(6) . ?
C31 H31 0.9500 . ?
C31 C32 1.385(5) . ?
C32 H32 0.9500 . ?
C33 C34 1.381(5) . ?
C33 C38 1.386(5) . ?
C34 H34 0.9500 . ?
C34 C35 1.392(6) . ?
C35 H35 0.9500 . ?
C35 C36 1.363(7) . ?
C36 H36 0.9500 . ?
C36 C37 1.379(6) . ?
C37 H37 0.9500 . ?
C37 C38 1.379(5) . ?
C38 H38 0.9500 . ?
C39 C40 1.508(5) . ?
C39 C41 1.530(5) . ?
C39 C42 1.531(5) . ?
C40 H40A 0.9800 . ?
C40 H40B 0.9800 . ?
C40 H40C 0.9800 . ?
C41 H41A 0.9800 . ?
C41 H41B 0.9800 . ?
C41 H41C 0.9800 . ?
C42 C43 1.525(5) . ?
C42 C44 1.525(5) . ?
C43 H43A 0.9800 . ?
C43 H43B 0.9800 . ?
C43 H43C 0.9800 . ?
C44 H44A 0.9800 . ?
C44 H44B 0.9800 . ?
C44 H44C 0.9800 . ?
C45 C46 1.525(5) . ?
C45 C47 1.514(5) . ?
C45 C48 1.541(4) . ?
C46 H46A 0.9800 . ?
C46 H46B 0.9800 . ?
C46 H46C 0.9800 . ?
C47 H47A 0.9800 . ?
C47 H47B 0.9800 . ?
C47 H47C 0.9800 . ?
C48 C49 1.504(4) . ?
C48 C50 1.522(5) . ?
C49 H49A 0.9800 . ?
C49 H49B 0.9800 . ?
C49 H49C 0.9800 . ?
C50 H50A 0.9800 . ?
C50 H50B 0.9800 . ?
C50 H50C 0.9800 . ?
B1 H1 1.34(3) . ?
B2 H2 1.47(2) . ?

loop_
_smtbx_masks_void_nr
_smtbx_masks_void_average_x
_smtbx_masks_void_average_y
_smtbx_masks_void_average_z
_smtbx_masks_void_volume
_smtbx_masks_void_count_electrons
_smtbx_masks_void_content
1 -0.528 -0.186 0.240 491.8 116.3 ?
2 -0.903 0.186 0.760 491.8 116.5 ?
